data_4123545
loop_
_publ_author_name
'Roy, Sudipta'
'St\"uckl, A Claudia'
'Demeshko, Serhiy'
'Dittrich, Birger'
'Meyer, Jann'
'Maity, Bholanath'
'Koley, Debasis'
'Schwederski, Brigitte'
'Kaim, Wolfgang'
'Roesky, Herbert W.'

_publ_section_title
;
 Stable Radicals from Commonly Used Precursors Trichlorosi-lane and
 Diphenylchlorophosphine.
;
_journal_name_full 'Journal of the American Chemical Society'
_journal_page_first 150403102455008
_journal_paper_doi 10.1021/jacs.5b02403
_journal_year 2015
_chemical_formula_moiety 'C32 H41 Cl2 N P Si'
_chemical_formula_sum 'C32 H41 Cl2 N P Si'
_chemical_formula_weight 569.62
_space_group_crystal_system monoclinic
_space_group_IT_number 14
_space_group_name_Hall '-P 2ybc'
_space_group_name_H-M_alt 'P 1 21/c 1'
_symmetry_space_group_name_Hall '-P 2ybc'
_symmetry_space_group_name_H-M 'P 1 21/c 1'
_atom_sites_solution_hydrogens geom
_atom_sites_solution_primary dual
_atom_sites_solution_secondary difmap
_audit_creation_method SHELXL-2014/6
_cell_angle_alpha 90
_cell_angle_beta 101.258(3)
_cell_angle_gamma 90
_cell_formula_units_Z 4
_cell_length_a 16.3343(10)
_cell_length_b 11.2426(7)
_cell_length_c 16.7723(11)
_cell_measurement_reflns_used 9662
_cell_measurement_temperature 100(2)
_cell_measurement_theta_max 67.4184
_cell_measurement_theta_min 2.7583
_cell_volume 3020.8(3)
_computing_molecular_graphics 'H\"ubschle, (2011)'
_computing_publication_material 'L\"ubben, (to be published)'
_computing_structure_refinement
;
SHELXL-2014/6 (Sheldrick, 2014)
;
_diffrn_ambient_temperature 100(2)
_diffrn_measured_fraction_theta_full 0.972
_diffrn_measured_fraction_theta_max 0.977
_diffrn_measurement_device_type 'Bruker SMART 6000 Diffractometer'
_diffrn_measurement_method '\w and \f scans'
_diffrn_radiation_type CuK\a
_diffrn_radiation_wavelength 1.54178
_diffrn_reflns_av_R_equivalents 0.0671
_diffrn_reflns_av_unetI/netI 0.0246
_diffrn_reflns_Laue_measured_fraction_full 0.972
_diffrn_reflns_Laue_measured_fraction_max 0.977
_diffrn_reflns_limit_h_max 19
_diffrn_reflns_limit_h_min -19
_diffrn_reflns_limit_k_max 13
_diffrn_reflns_limit_k_min -13
_diffrn_reflns_limit_l_max 20
_diffrn_reflns_limit_l_min -20
_diffrn_reflns_number 109809
_diffrn_reflns_point_group_measured_fraction_full 0.972
_diffrn_reflns_point_group_measured_fraction_max 0.977
_diffrn_reflns_theta_full 67.679
_diffrn_reflns_theta_max 67.417
_diffrn_reflns_theta_min 2.758
_exptl_absorpt_coefficient_mu 2.967
_exptl_absorpt_correction_T_max 0.7529
_exptl_absorpt_correction_T_min 0.6094
_exptl_absorpt_correction_type empirical
_exptl_absorpt_process_details
;
SADABS version 2014/1, multi-scan. (G. M. Sheldrick, 2014)
;
_exptl_crystal_colour yellow
_exptl_crystal_density_diffrn 1.252
_exptl_crystal_description plate
_exptl_crystal_F_000 1212
_exptl_crystal_size_max 0.023
_exptl_crystal_size_mid 0.022
_exptl_crystal_size_min 0.009
_refine_diff_density_max 0.675
_refine_diff_density_min -0.367
_refine_diff_density_rms 0.071
_refine_ls_extinction_method none
_refine_ls_goodness_of_fit_ref 1.112
_refine_ls_hydrogen_treatment constr
_refine_ls_matrix_type full
_refine_ls_number_parameters 342
_refine_ls_number_reflns 5320
_refine_ls_number_restraints 0
_refine_ls_restrained_S_all 1.112
_refine_ls_R_factor_all 0.0503
_refine_ls_R_factor_gt 0.0473
_refine_ls_shift/su_max 0.001
_refine_ls_shift/su_mean 0.000
_refine_ls_structure_factor_coef Fsqd
_refine_ls_weighting_details
;w=1/[\s^2^(Fo^2^)+(0.0574P)^2^+5.5902P
] where P=(Fo^2^+2Fc^2^)/3
;
_refine_ls_weighting_scheme calc
_refine_ls_wR_factor_gt 0.1447
_refine_ls_wR_factor_ref 0.1487
_reflns_Friedel_coverage 0.000
_reflns_number_gt 4955
_reflns_number_total 5320
_reflns_threshold_expression 'I > 2\s(I)'
_cod_data_source_file ja5b02403_si_004.cif
_cod_data_source_block sr94
_cod_database_code 4123545
_shelx_space_group_comment
;
The symmetry employed for this shelxl 
refinement is uniquely defined by the 
following loop, which should always be 
used as a source of symmetry 
information in preference to the above 
space-group names. They are only intended 
as comments. 
;
_shelxl_version_number 2014/6

loop_
_publ_contact_author
'Roy, Sudipta'
'St\"uckl, Claudia'
'Demeshko, Serhiy'
'Dittrich, Birger'
'Maity, Bholanath'
'Kohley, Debasis'
'Roesky, Herbert W.'

loop_
_space_group_symop_operation_xyz
'x, y, z'
'-x, y+1/2, -z+1/2'
'-x, -y, -z'
'x, -y-1/2, z-1/2'

loop_
_atom_site_label
_atom_site_type_symbol
_atom_site_fract_x
_atom_site_fract_y
_atom_site_fract_z
_atom_site_U_iso_or_equiv
_atom_site_adp_type
_atom_site_occupancy
_atom_site_site_symmetry_order
_atom_site_calc_flag
_atom_site_refinement_flags_posn
_atom_site_refinement_flags_adp
Cl1 Cl 0.28859(5) 0.63293(7) 0.75332(5) 0.0414(2) Uani 1 1 d . .
P1 P 0.19622(5) 0.39124(6) 0.63582(5) 0.0307(2) Uani 1 1 d . .
C1 C 0.18725(19) 0.6875(3) 0.57312(18) 0.0318(6) Uani 1 1 d . .
Si1 Si 0.19193(5) 0.58894(7) 0.66044(5) 0.0311(2) Uani 1 1 d . .
Cl2 Cl 0.08521(5) 0.59670(7) 0.71050(6) 0.0485(2) Uani 1 1 d . .
C2 C 0.1295(2) 0.6647(3) 0.49082(19) 0.0364(7) Uani 1 1 d . .
C4 C 0.2376(2) 0.8132(3) 0.47882(18) 0.0344(7) Uani 1 1 d . .
C3 C 0.1494(2) 0.7728(3) 0.4408(2) 0.0402(7) Uani 1 1 d . .
H3A H 0.1463 0.7499 0.3833 0.048 Uiso 1 1 calc R U
H3B H 0.1089 0.8377 0.4429 0.048 Uiso 1 1 calc R U
C32 C 0.13175(19) 0.2984(3) 0.76418(19) 0.0337(7) Uani 1 1 d . .
H32 H 0.0800 0.3038 0.7270 0.040 Uiso 1 1 calc R U
N1 N 0.23989(15) 0.7831(2) 0.56710(14) 0.0288(5) Uani 1 1 d . .
C5 C 0.0369(2) 0.6654(3) 0.4983(2) 0.0466(8) Uani 1 1 d . .
H5A H 0.0015 0.6604 0.4441 0.070 Uiso 1 1 calc R U
H5B H 0.0245 0.7392 0.5248 0.070 Uiso 1 1 calc R U
H5C H 0.0257 0.5972 0.5309 0.070 Uiso 1 1 calc R U
C20 C 0.0697(2) 0.9206(3) 0.6964(3) 0.0507(9) Uani 1 1 d . .
H20A H 0.0105 0.9196 0.6704 0.076 Uiso 1 1 calc R U
H20B H 0.0797 0.9843 0.7370 0.076 Uiso 1 1 calc R U
H20C H 0.0849 0.8439 0.7230 0.076 Uiso 1 1 calc R U
C21 C 0.30172(19) 0.3696(3) 0.61495(18) 0.0319(6) Uani 1 1 d . .
C22 C 0.3509(2) 0.4614(3) 0.5945(2) 0.0374(7) Uani 1 1 d . .
H22 H 0.3315 0.5411 0.5946 0.045 Uiso 1 1 calc R U
C23 C 0.4279(2) 0.4386(3) 0.5739(2) 0.0459(8) Uani 1 1 d . .
H23 H 0.4604 0.5024 0.5596 0.055 Uiso 1 1 calc R U
C24 C 0.4572(2) 0.3229(3) 0.5743(2) 0.0465(8) Uani 1 1 d . .
H24 H 0.5101 0.3069 0.5611 0.056 Uiso 1 1 calc R U
C25 C 0.4087(2) 0.2310(3) 0.5939(2) 0.0448(8) Uani 1 1 d . .
H25 H 0.4285 0.1515 0.5938 0.054 Uiso 1 1 calc R U
C26 C 0.3313(2) 0.2531(3) 0.6138(2) 0.0380(7) Uani 1 1 d . .
H26 H 0.2985 0.1888 0.6267 0.046 Uiso 1 1 calc R U
C27 C 0.20585(18) 0.3351(3) 0.74023(18) 0.0310(6) Uani 1 1 d . .
C28 C 0.28079(19) 0.3244(3) 0.79583(19) 0.0330(6) Uani 1 1 d . .
H28 H 0.3313 0.3482 0.7805 0.040 Uiso 1 1 calc R U
C29 C 0.2829(2) 0.2797(3) 0.87325(19) 0.0357(7) Uani 1 1 d . .
H29 H 0.3346 0.2731 0.9105 0.043 Uiso 1 1 calc R U
C30 C 0.2094(2) 0.2443(3) 0.8965(2) 0.0368(7) Uani 1 1 d . .
H30 H 0.2107 0.2134 0.9495 0.044 Uiso 1 1 calc R U
C31 C 0.1341(2) 0.2545(3) 0.8420(2) 0.0365(7) Uani 1 1 d . .
H31 H 0.0838 0.2312 0.8580 0.044 Uiso 1 1 calc R U
C6 C 0.1457(2) 0.5469(3) 0.4499(2) 0.0443(8) Uani 1 1 d . .
H6A H 0.1096 0.5421 0.3960 0.066 Uiso 1 1 calc R U
H6B H 0.1337 0.4801 0.4833 0.066 Uiso 1 1 calc R U
H6C H 0.2043 0.5434 0.4444 0.066 Uiso 1 1 calc R U
C8 C 0.3037(2) 0.7406(3) 0.4453(2) 0.0426(8) Uani 1 1 d . .
H8A H 0.2872 0.7345 0.3860 0.064 Uiso 1 1 calc R U
H8B H 0.3079 0.6607 0.4691 0.064 Uiso 1 1 calc R U
H8C H 0.3580 0.7805 0.4594 0.064 Uiso 1 1 calc R U
C7 C 0.2501(2) 0.9449(3) 0.4654(2) 0.0419(8) Uani 1 1 d . .
H7A H 0.2480 0.9598 0.4074 0.063 Uiso 1 1 calc R U
H7B H 0.3045 0.9698 0.4966 0.063 Uiso 1 1 calc R U
H7C H 0.2058 0.9903 0.4835 0.063 Uiso 1 1 calc R U
C9 C 0.27188(18) 0.8620(2) 0.63351(18) 0.0286(6) Uani 1 1 d . .
C11 C 0.3872(2) 0.9403(3) 0.7323(2) 0.0400(7) Uani 1 1 d . .
H11 H 0.4454 0.9454 0.7536 0.048 Uiso 1 1 calc R U
C10 C 0.35865(19) 0.8676(3) 0.6656(2) 0.0339(7) Uani 1 1 d . .
C14 C 0.21569(19) 0.9333(3) 0.66756(19) 0.0316(6) Uani 1 1 d . .
C13 C 0.2478(2) 1.0024(3) 0.73525(19) 0.0364(7) Uani 1 1 d . .
H13 H 0.2106 1.0489 0.7594 0.044 Uiso 1 1 calc R U
C12 C 0.3320(2) 1.0055(3) 0.7683(2) 0.0397(7) Uani 1 1 d . .
H12 H 0.3521 1.0519 0.8154 0.048 Uiso 1 1 calc R U
C16 C 0.4765(2) 0.8824(3) 0.5889(3) 0.0488(9) Uani 1 1 d . .
H16A H 0.5161 0.8360 0.5646 0.073 Uiso 1 1 calc R U
H16B H 0.5073 0.9374 0.6293 0.073 Uiso 1 1 calc R U
H16C H 0.4399 0.9278 0.5464 0.073 Uiso 1 1 calc R U
C17 C 0.4809(2) 0.7240(3) 0.6940(3) 0.0508(9) Uani 1 1 d . .
H17A H 0.5195 0.6784 0.6679 0.076 Uiso 1 1 calc R U
H17B H 0.4474 0.6692 0.7199 0.076 Uiso 1 1 calc R U
H17C H 0.5128 0.7768 0.7353 0.076 Uiso 1 1 calc R U
C15 C 0.4236(2) 0.7980(3) 0.6304(2) 0.0397(7) Uani 1 1 d . .
H15 H 0.3933 0.7425 0.5881 0.048 Uiso 1 1 calc R U
C19 C 0.1001(2) 1.0643(3) 0.5931(2) 0.0450(8) Uani 1 1 d . .
H19A H 0.1349 1.0805 0.5530 0.067 Uiso 1 1 calc R U
H19B H 0.1097 1.1258 0.6353 0.067 Uiso 1 1 calc R U
H19C H 0.0411 1.0647 0.5663 0.067 Uiso 1 1 calc R U
C18 C 0.12276(19) 0.9423(3) 0.6320(2) 0.0378(7) Uani 1 1 d . .
H18 H 0.1083 0.8802 0.5888 0.045 Uiso 1 1 calc R U

loop_
_atom_site_aniso_label
_atom_site_aniso_U_11
_atom_site_aniso_U_22
_atom_site_aniso_U_33
_atom_site_aniso_U_23
_atom_site_aniso_U_13
_atom_site_aniso_U_12
Cl1 0.0554(5) 0.0332(4) 0.0361(4) -0.0002(3) 0.0098(3) -0.0058(3)
P1 0.0307(4) 0.0263(4) 0.0373(4) 0.0005(3) 0.0120(3) -0.0002(3)
C1 0.0334(15) 0.0244(14) 0.0407(16) -0.0013(12) 0.0151(13) 0.0018(12)
Si1 0.0326(4) 0.0256(4) 0.0388(4) 0.0007(3) 0.0160(4) 0.0009(3)
Cl2 0.0482(5) 0.0374(4) 0.0704(6) 0.0087(4) 0.0377(4) 0.0087(3)
C2 0.0392(17) 0.0287(15) 0.0404(17) 0.0004(13) 0.0056(14) 0.0018(13)
C4 0.0401(17) 0.0308(16) 0.0356(16) 0.0034(12) 0.0151(13) 0.0052(13)
C3 0.0482(19) 0.0333(17) 0.0388(17) 0.0022(13) 0.0080(15) 0.0032(14)
C32 0.0301(15) 0.0291(15) 0.0444(17) 0.0006(13) 0.0128(13) 0.0019(12)
N1 0.0270(12) 0.0279(12) 0.0341(13) 0.0005(10) 0.0119(10) 0.0013(9)
C5 0.0375(18) 0.0399(19) 0.060(2) -0.0031(16) 0.0031(16) -0.0046(14)
C20 0.0358(18) 0.0353(18) 0.090(3) 0.0003(18) 0.0346(19) -0.0006(14)
C21 0.0334(16) 0.0318(15) 0.0328(15) -0.0021(12) 0.0119(13) 0.0016(12)
C22 0.0409(17) 0.0307(16) 0.0455(17) 0.0004(13) 0.0203(14) 0.0031(13)
C23 0.0416(19) 0.047(2) 0.056(2) -0.0012(16) 0.0266(16) -0.0022(15)
C24 0.0392(18) 0.053(2) 0.053(2) -0.0044(16) 0.0233(16) 0.0091(16)
C25 0.049(2) 0.0381(18) 0.051(2) -0.0033(15) 0.0186(16) 0.0133(15)
C26 0.0415(18) 0.0331(16) 0.0420(17) 0.0006(13) 0.0143(14) 0.0020(13)
C27 0.0320(15) 0.0243(14) 0.0401(16) -0.0005(12) 0.0154(13) 0.0010(11)
C28 0.0323(16) 0.0276(15) 0.0424(17) -0.0007(12) 0.0156(13) 0.0001(12)
C29 0.0359(17) 0.0312(16) 0.0410(17) -0.0006(13) 0.0099(14) 0.0018(13)
C30 0.0433(18) 0.0304(16) 0.0406(17) 0.0016(13) 0.0182(15) 0.0010(13)
C31 0.0363(17) 0.0319(16) 0.0462(18) 0.0009(13) 0.0203(14) -0.0005(13)
C6 0.061(2) 0.0317(17) 0.0395(17) -0.0023(14) 0.0087(16) -0.0007(15)
C8 0.053(2) 0.0366(17) 0.0453(19) 0.0021(14) 0.0259(16) 0.0050(15)
C7 0.056(2) 0.0311(16) 0.0438(18) 0.0042(13) 0.0222(16) 0.0036(15)
C9 0.0288(14) 0.0221(13) 0.0369(15) 0.0013(11) 0.0111(12) 0.0003(11)
C11 0.0339(17) 0.0339(17) 0.0513(19) -0.0026(14) 0.0064(15) -0.0006(13)
C10 0.0318(15) 0.0262(14) 0.0462(17) 0.0008(12) 0.0137(14) 0.0000(12)
C14 0.0328(15) 0.0240(14) 0.0416(16) 0.0013(12) 0.0162(13) -0.0007(12)
C13 0.0419(18) 0.0279(15) 0.0435(17) -0.0035(13) 0.0186(14) -0.0001(13)
C12 0.0419(18) 0.0335(17) 0.0440(18) -0.0063(13) 0.0088(14) -0.0028(14)
C16 0.0378(18) 0.044(2) 0.071(2) -0.0062(17) 0.0259(18) -0.0011(15)
C17 0.0320(18) 0.043(2) 0.077(3) -0.0011(18) 0.0101(17) 0.0055(15)
C15 0.0309(16) 0.0339(16) 0.056(2) -0.0052(14) 0.0130(15) 0.0011(13)
C19 0.0393(18) 0.0453(19) 0.051(2) -0.0004(16) 0.0114(16) 0.0094(15)
C18 0.0293(15) 0.0329(16) 0.0534(19) -0.0096(14) 0.0136(14) -0.0003(12)

loop_
_geom_angle_atom_site_label_1
_geom_angle_atom_site_label_2
_geom_angle_atom_site_label_3
_geom_angle
C27 P1 C21 103.09(13)
C27 P1 Si1 99.40(10)
C21 P1 Si1 103.17(10)
N1 C1 C2 110.1(2)
N1 C1 Si1 126.6(2)
C2 C1 Si1 122.9(2)
C1 Si1 Cl1 111.62(11)
C1 Si1 Cl2 113.04(10)
Cl1 Si1 Cl2 105.37(5)
C1 Si1 P1 116.56(10)
Cl1 Si1 P1 109.19(5)
Cl2 Si1 P1 99.97(4)
C1 C2 C6 114.5(3)
C1 C2 C5 111.5(3)
C6 C2 C5 107.4(3)
C1 C2 C3 101.5(2)
C6 C2 C3 111.2(3)
C5 C2 C3 110.7(3)
N1 C4 C7 112.7(2)
N1 C4 C3 100.5(2)
C7 C4 C3 111.8(3)
N1 C4 C8 110.7(2)
C7 C4 C8 109.7(3)
C3 C4 C8 111.2(3)
C4 C3 C2 106.8(3)
C4 C3 H3A 110.4
C2 C3 H3A 110.4
C4 C3 H3B 110.4
C2 C3 H3B 110.4
H3A C3 H3B 108.6
C31 C32 C27 120.2(3)
C31 C32 H32 119.9
C27 C32 H32 119.9
C1 N1 C9 123.7(2)
C1 N1 C4 110.3(2)
C9 N1 C4 123.7(2)
C2 C5 H5A 109.5
C2 C5 H5B 109.5
H5A C5 H5B 109.5
C2 C5 H5C 109.5
H5A C5 H5C 109.5
H5B C5 H5C 109.5
C18 C20 H20A 109.5
C18 C20 H20B 109.5
H20A C20 H20B 109.5
C18 C20 H20C 109.5
H20A C20 H20C 109.5
H20B C20 H20C 109.5
C22 C21 C26 118.3(3)
C22 C21 P1 123.8(2)
C26 C21 P1 117.8(2)
C21 C22 C23 121.2(3)
C21 C22 H22 119.4
C23 C22 H22 119.4
C24 C23 C22 119.9(3)
C24 C23 H23 120.0
C22 C23 H23 120.0
C25 C24 C23 119.4(3)
C25 C24 H24 120.3
C23 C24 H24 120.3
C24 C25 C26 120.9(3)
C24 C25 H25 119.5
C26 C25 H25 119.5
C25 C26 C21 120.3(3)
C25 C26 H26 119.9
C21 C26 H26 119.9
C28 C27 C32 118.4(3)
C28 C27 P1 124.6(2)
C32 C27 P1 116.9(2)
C29 C28 C27 121.1(3)
C29 C28 H28 119.5
C27 C28 H28 119.5
C28 C29 C30 120.1(3)
C28 C29 H29 119.9
C30 C29 H29 119.9
C31 C30 C29 119.6(3)
C31 C30 H30 120.2
C29 C30 H30 120.2
C30 C31 C32 120.5(3)
C30 C31 H31 119.7
C32 C31 H31 119.7
C2 C6 H6A 109.5
C2 C6 H6B 109.5
H6A C6 H6B 109.5
C2 C6 H6C 109.5
H6A C6 H6C 109.5
H6B C6 H6C 109.5
C4 C8 H8A 109.5
C4 C8 H8B 109.5
H8A C8 H8B 109.5
C4 C8 H8C 109.5
H8A C8 H8C 109.5
H8B C8 H8C 109.5
C4 C7 H7A 109.5
C4 C7 H7B 109.5
H7A C7 H7B 109.5
C4 C7 H7C 109.5
H7A C7 H7C 109.5
H7B C7 H7C 109.5
C10 C9 C14 120.0(3)
C10 C9 N1 120.4(2)
C14 C9 N1 119.6(3)
C12 C11 C10 121.1(3)
C12 C11 H11 119.4
C10 C11 H11 119.4
C11 C10 C9 119.0(3)
C11 C10 C15 117.6(3)
C9 C10 C15 123.4(3)
C13 C14 C9 118.3(3)
C13 C14 C18 118.1(3)
C9 C14 C18 123.6(3)
C12 C13 C14 122.0(3)
C12 C13 H13 119.0
C14 C13 H13 119.0
C13 C12 C11 119.5(3)
C13 C12 H12 120.2
C11 C12 H12 120.2
C15 C16 H16A 109.5
C15 C16 H16B 109.5
H16A C16 H16B 109.5
C15 C16 H16C 109.5
H16A C16 H16C 109.5
H16B C16 H16C 109.5
C15 C17 H17A 109.5
C15 C17 H17B 109.5
H17A C17 H17B 109.5
C15 C17 H17C 109.5
H17A C17 H17C 109.5
H17B C17 H17C 109.5
C17 C15 C10 112.8(3)
C17 C15 C16 109.4(3)
C10 C15 C16 110.6(3)
C17 C15 H15 108.0
C10 C15 H15 108.0
C16 C15 H15 108.0
C18 C19 H19A 109.5
C18 C19 H19B 109.5
H19A C19 H19B 109.5
C18 C19 H19C 109.5
H19A C19 H19C 109.5
H19B C19 H19C 109.5
C14 C18 C20 111.8(3)
C14 C18 C19 111.5(3)
C20 C18 C19 108.6(3)
C14 C18 H18 108.3
C20 C18 H18 108.3
C19 C18 H18 108.3

loop_
_geom_bond_atom_site_label_1
_geom_bond_atom_site_label_2
_geom_bond_distance
Cl1 Si1 2.0503(12)
P1 C27 1.839(3)
P1 C21 1.840(3)
P1 Si1 2.2643(11)
C1 N1 1.392(4)
C1 C2 1.534(4)
C1 Si1 1.826(3)
Si1 Cl2 2.0790(11)
C2 C6 1.539(4)
C2 C5 1.542(5)
C2 C3 1.546(4)
C4 N1 1.512(4)
C4 C7 1.518(4)
C4 C3 1.527(5)
C4 C8 1.544(4)
C3 H3A 0.9900
C3 H3B 0.9900
C32 C31 1.390(4)
C32 C27 1.409(4)
C32 H32 0.9500
N1 C9 1.440(4)
C5 H5A 0.9800
C5 H5B 0.9800
C5 H5C 0.9800
C20 C18 1.531(5)
C20 H20A 0.9800
C20 H20B 0.9800
C20 H20C 0.9800
C21 C22 1.391(4)
C21 C26 1.397(4)
C22 C23 1.393(4)
C22 H22 0.9500
C23 C24 1.386(5)
C23 H23 0.9500
C24 C25 1.380(5)
C24 H24 0.9500
C25 C26 1.392(5)
C25 H25 0.9500
C26 H26 0.9500
C27 C28 1.392(4)
C28 C29 1.387(4)
C28 H28 0.9500
C29 C30 1.392(4)
C29 H29 0.9500
C30 C31 1.385(5)
C30 H30 0.9500
C31 H31 0.9500
C6 H6A 0.9800
C6 H6B 0.9800
C6 H6C 0.9800
C8 H8A 0.9800
C8 H8B 0.9800
C8 H8C 0.9800
C7 H7A 0.9800
C7 H7B 0.9800
C7 H7C 0.9800
C9 C10 1.416(4)
C9 C14 1.420(4)
C11 C12 1.388(5)
C11 C10 1.392(5)
C11 H11 0.9500
C10 C15 1.527(4)
C14 C13 1.391(4)
C14 C18 1.522(4)
C13 C12 1.380(5)
C13 H13 0.9500
C12 H12 0.9500
C16 C15 1.538(5)
C16 H16A 0.9800
C16 H16B 0.9800
C16 H16C 0.9800
C17 C15 1.522(5)
C17 H17A 0.9800
C17 H17B 0.9800
C17 H17C 0.9800
C15 H15 1.0000
C19 C18 1.533(5)
C19 H19A 0.9800
C19 H19B 0.9800
C19 H19C 0.9800
C18 H18 1.0000
